data_2004518
loop_
_publ_author_name
'Barnes, J. C.'
'Brimacombe, J. S.'
'Kabir, A. K. M. S.'

_publ_section_title
;Methyl
 3-<i>O</i>-Benzoyl-4,6-<i>O</i>-benzylidene-2-<i>O</i>-trifluoromethylsulfonyl-\a-<small>D</small>-mannopyranoside
;
_journal_issue 2
_journal_name_full 'Acta Crystallographica Section C'
_journal_page_first 416
_journal_page_last 418
_journal_paper_doi 10.1107/S0108270195012339
_journal_volume 52
_journal_year 1996
_chemical_formula_sum 'C22 H21 F3 O9 S'
_chemical_formula_weight 518.45
_chemical_melting_point 393.6(5)
_chemical_name_systematic
;
 ?
;
_space_group_IT_number 5
_symmetry_cell_setting monoclinic
_symmetry_space_group_name_Hall 'C 2y'
_symmetry_space_group_name_H-M 'C 1 2 1'
_audit_creation_method SHELXL
_cell_angle_alpha 90.00
_cell_angle_beta 99.85(7)
_cell_angle_gamma 90.00
_cell_formula_units_Z 4
_cell_length_a 36.71(4)
_cell_length_b 5.754(7)
_cell_length_c 11.22(2)
_cell_measurement_reflns_used 250
_cell_measurement_temperature 150.0(10)
_cell_measurement_theta_max 25
_cell_measurement_theta_min 2
_cell_volume 2335(6)
_computing_cell_refinement 'Enraf-Nonius FAST MADNESS system'
_computing_data_collection 'Enraf-Nonius FAST MADNESS system (Enraf-Nonius, 1990)'
_computing_data_reduction 'Enraf-Nonius FAST MADNESS system'
_computing_molecular_graphics 'PLATON92 (Spek, 1992a), PLUTON-92 (Spek, 1992b)'
_computing_publication_material SHELXL93
_computing_structure_refinement 'SHELXL93 (Sheldrick, 1993)'
_computing_structure_solution 'SHELXS86 (Sheldrick, 1990)'
_diffrn_ambient_temperature 150(2)
_diffrn_measurement_device 'Enraf Nonius CAD-4 FAST System'
_diffrn_measurement_method 'Area detector'
_diffrn_radiation_monochromator graphite
_diffrn_radiation_source 'fine-focus sealed tube'
_diffrn_radiation_type MoK\a
_diffrn_radiation_wavelength 0.71073
_diffrn_reflns_av_R_equivalents 0.107
_diffrn_reflns_av_sigmaI/netI 0.3189
_diffrn_reflns_limit_h_max 42
_diffrn_reflns_limit_h_min -42
_diffrn_reflns_limit_k_max 6
_diffrn_reflns_limit_k_min -6
_diffrn_reflns_limit_l_max 12
_diffrn_reflns_limit_l_min -8
_diffrn_reflns_number 5155
_diffrn_reflns_theta_max 25.08
_diffrn_reflns_theta_min 1.84
_diffrn_standards_decay_% insignificant
_exptl_absorpt_coefficient_mu 0.213
_exptl_absorpt_correction_type none
_exptl_crystal_colour colourless
_exptl_crystal_density_diffrn 1.475
_exptl_crystal_description plate
_exptl_crystal_F_000 1072
_exptl_crystal_size_max 0.24
_exptl_crystal_size_mid 0.16
_exptl_crystal_size_min 0.002
_refine_diff_density_max 0.23
_refine_diff_density_min -0.25
_refine_ls_abs_structure_details 'Flack (1983)'
_refine_ls_abs_structure_Flack -0.2(2)
_refine_ls_extinction_method none
_refine_ls_goodness_of_fit_all 0.610
_refine_ls_goodness_of_fit_obs 0.912
_refine_ls_hydrogen_treatment 'H atoms refined with a riding model'
_refine_ls_matrix_type full
_refine_ls_number_parameters 235
_refine_ls_number_reflns 3066
_refine_ls_number_restraints 1
_refine_ls_restrained_S_all 0.946
_refine_ls_restrained_S_obs 0.911
_refine_ls_R_factor_all 0.1675
_refine_ls_R_factor_obs 0.053
_refine_ls_shift/esd_max 0.073
_refine_ls_shift/esd_mean 0.010
_refine_ls_structure_factor_coef Fsqd
_refine_ls_weighting_details 'w = 1/[\s^2^(Fo^2^)+(0.0173P)^2^] where P=(Fo^2^+2Fc^2^)/3'
_refine_ls_weighting_scheme calc
_refine_ls_wR_factor_all 0.168
_refine_ls_wR_factor_obs 0.0875
_reflns_number_observed 1038
_reflns_number_total 3082
_reflns_observed_criterion >2sigma(I)
_cod_data_source_file li1139.cif
_cod_data_source_block kabir
_cod_depositor_comments
;
The following automatic conversions were performed:

'_chemical_melting_point' value '120 - 121\%C' was changed to
'393.6(5)' - it was converted from degrees Celsius(C) to Kelvins(K),
the average value was taken and precision was estimated.

Automatic conversion script
Id: cif_fix_values 1715 2011-07-08 13:25:40Z adriana 

The following automatic conversions were performed:

'_refine_ls_weighting_scheme' value 'calc w =
1/[\s^2^(Fo^2^)+(0.0173P)^2^] where P=(Fo^2^+2Fc^2^)/3' was changed
to 'calc'. New tag '_refine_ls_weighting_details' was created. The
value of the new tag was set to 'w = 1/[\s^2^(Fo^2^)+(0.0173P)^2^]
where P=(Fo^2^+2Fc^2^)/3'.

Automatic conversion script
Id: cif_fix_values 3143 2015-03-26 13:38:13Z robertas 
;
_cod_original_cell_volume 2335.(6)
_cod_original_sg_symbol_H-M 'C 2'
_cod_database_code 2004518

loop_
_symmetry_equiv_pos_as_xyz
'x, y, z'
'-x, y, -z'
'x+1/2, y+1/2, z'
'-x+1/2, y+1/2, -z'

loop_
_atom_site_aniso_label
_atom_site_aniso_U_11
_atom_site_aniso_U_22
_atom_site_aniso_U_33
_atom_site_aniso_U_12
_atom_site_aniso_U_13
_atom_site_aniso_U_23
C1 0.024(6) 0.044(8) 0.044(6) 0.012(6) -0.003(5) -0.003(5)
O1 0.051(4) 0.040(5) 0.033(4) -0.010(4) -0.005(3) -0.014(4)
C2 0.031(6) 0.048(8) 0.020(5) 0.009(6) -0.008(4) 0.002(5)
O2 0.021(3) 0.040(5) 0.042(4) -0.008(3) 0.004(3) -0.008(3)
C3 0.035(6) 0.031(6) 0.030(6) 0.000(5) -0.004(5) 0.002(5)
O3 0.030(4) 0.057(5) 0.027(4) -0.001(4) -0.011(3) 0.000(3)
C4 0.029(6) 0.032(6) 0.026(6) 0.000(5) 0.002(4) 0.010(4)
O4 0.028(4) 0.045(5) 0.029(4) 0.010(3) 0.001(3) 0.010(3)
C5 0.027(6) 0.053(7) 0.028(6) 0.001(5) 0.002(5) 0.009(5)
O5 0.038(4) 0.058(5) 0.031(4) -0.007(4) 0.003(3) 0.008(3)
C6 0.027(5) 0.067(8) 0.035(6) 0.012(7) -0.001(4) -0.009(6)
O6 0.036(4) 0.065(6) 0.031(4) 0.012(4) 0.009(3) 0.016(3)
C7 0.074(8) 0.072(10) 0.048(7) -0.022(7) -0.004(6) -0.018(6)
S1 0.033(2) 0.047(2) 0.048(2) -0.004(2) 0.0042(12) -0.006(2)
O7 0.043(5) 0.075(6) 0.055(4) 0.004(4) 0.018(4) -0.036(4)
O8 0.061(5) 0.040(6) 0.102(6) -0.006(4) 0.023(4) 0.008(4)
C8 0.057(8) 0.060(10) 0.051(7) -0.011(8) 0.006(6) -0.023(7)
F1 0.024(3) 0.127(6) 0.080(4) -0.008(5) -0.013(3) -0.024(4)
F2 0.051(5) 0.112(7) 0.064(4) 0.004(5) -0.014(3) 0.007(4)
F3 0.076(5) 0.172(9) 0.052(4) 0.031(5) 0.006(3) -0.050(5)
C9 0.030(5) 0.039(7) 0.030(6) 0.024(6) 0.000(4) 0.002(6)
O9 0.073(6) 0.033(5) 0.030(4) 0.008(4) -0.001(3) 0.002(4)
C16 0.030(6) 0.030(6) 0.018(5) -0.003(5) -0.006(4) 0.008(4)

loop_
_atom_site_label
_atom_site_occupancy
_atom_site_fract_x
_atom_site_fract_y
_atom_site_fract_z
_atom_site_U_iso_or_equiv
_atom_site_thermal_displace_type
_atom_site_calc_flag
_atom_site_refinement_flags
_atom_site_type_symbol
C1 1 .3710(2) .1692(17) .0376(7) .038(3) Uani d . C
H1 1 .3893(2) .2087(17) -.0135(7) .057 Uiso calc R H
O1 1 .3606(2) -.0627(12) .0183(5) .043(2) Uani d . O
C2 1 .3896(2) .1806(16) .1720(6) .035(3) Uani d . C
H2 1 .4096(2) .0658(16) .1883(6) .052 Uiso calc R H
O2 1 .40430(14) .4140(11) .1986(4) .034(2) Uani d . O
C3 1 .3609(2) .1354(16) .2529(6) .033(2) Uani d . C
H3 1 .3516(2) -.0243(16) .2419(6) .050 Uiso calc R H
O3 1 .3777(2) .1742(12) .3788(5) .040(2) Uani d . O
C4 1 .3293(2) .3071(16) .2210(6) .029(2) Uani d . C
H4 1 .3376(2) .4669(16) .2398(6) .044 Uiso calc R H
O4 1 .2995(2) .2444(10) .2828(4) .034(2) Uani d . O
C5 1 .3127(2) .2795(17) .0852(7) .036(3) Uani d . C
H5 1 .3030(2) .1217(17) .0697(7) .055 Uiso calc R H
O5 1 .3412(2) .3238(11) .0131(5) .043(2) Uani d . O
C6 1 .2821(2) .4516(19) .0575(6) .044(3) Uani d . C
H6A 1 .2917(2) .6075(19) .0745(6) .065 Uiso calc R H
H6B 1 .2712(2) .4430(19) -.0275(6) .065 Uiso calc R H
O6 1 .25464(14) .4004(11) .1310(4) .044(2) Uani d . O
C7 1 .3487(3) -0.1144(18) -0.1066(7) .066(3) Uani d . C
H7A 1 .341(2) -0.274(4) -0.1152(9) .13(3) Uiso calc R H
H7B 1 .3686(7) -.088(13) -0.1501(14) .13(3) Uiso calc R H
H7C 1 .3282(14) -.016(9) -0.1386(19) .13(3) Uiso calc R H
S1 1 .44440(6) .4708(5) .1828(2) .0431(7) Uani d . S
O7 1 .4572(2) .3174(12) .1011(5) .056(2) Uani d . O
O8 1 .4472(2) .7143(12) .1745(5) .066(2) Uani d . O
C8 1 .4689(3) .407(2) .3334(9) .056(3) Uani d . C
F1 1 .50497(13) .4389(14) .3376(5) .080(2) Uani d . F
F2 1 .4660(2) .1765(13) .3568(5) .079(2) Uani d . F
F3 1 .45766(15) .5144(14) .4169(5) .101(3) Uani d . F
C9 1 .3906(2) -.022(2) .4426(7) .034(2) Uani d . C
O9 1 .3891(2) -0.2122(12) .4005(5) .046(2) Uani d . O
C10 1 .40803(14) .0483(9) .5692(3) .028(2) Uiso d G C
C11 1 .40125(13) .2583(8) .6226(4) .045(3) Uiso d G C
H11 1 .3856(2) .3671(11) .5792(6) .068 Uiso calc R H
C12 1 .41792(15) .3057(8) .7409(4) .043(3) Uiso d G C
H12 1 .4134(2) .4462(10) .7766(6) .065 Uiso calc R H
C13 1 .44138(13) .1431(11) .8058(3) .050(3) Uiso d G C
H13 1 .4525(2) .1748(16) .8849(4) .076 Uiso calc R H
C14 1 .44816(14) -.0669(10) .7523(5) .053(3) Uiso d G C
H14 1 .4639(2) -0.1757(13) .7957(6) .079 Uiso calc R H
C15 1 .4315(2) -0.1143(7) .6341(5) .053(3) Uiso d G C
H15 1 .4360(2) -0.2548(9) .5983(7) .079 Uiso calc R H
C16 1 .2703(2) .4061(16) .2554(6) .028(2) Uani d . C
H16 1 .2790(2) .5628(16) .2797(6) .041 Uiso d R H
C17 1 .23979(12) .3290(9) .3233(4) .028(2) Uiso d G C
C18 1 .22739(13) .4785(8) .4051(4) .040(2) Uiso d G C
H18 1 .2385(2) .6228(9) .4214(6) .061 Uiso calc R H
C19 1 .19832(13) .4124(9) .4624(4) .044(2) Uiso d G C
H19 1 .1900(2) .5125(11) .5171(5) .066 Uiso calc R H
C20 1 .18165(11) .1967(10) .4379(4) .044(3) Uiso d G C
H20 1 .16220(15) .1525(13) .4763(6) .067 Uiso calc R H
C21 1 .19405(13) .0472(8) .3562(4) .038(2) Uiso d G C
H21 1 .1829(2) -.0971(9) .3398(6) .057 Uiso calc R H
C22 1 .22312(13) .1133(8) .2989(4) .042(2) Uiso d G C
H22 1 .2314(2) .0133(11) .2442(5) .063 Uiso calc R H

loop_
_atom_type_symbol
_atom_type_description
_atom_type_scat_dispersion_real
_atom_type_scat_dispersion_imag
_atom_type_scat_source
C C 0.0033 0.0016 'International Tables Vol C Tables 4.2.6.8 and 6.1.1.4'
H H 0.0000 0.0000 'International Tables Vol C Tables 4.2.6.8 and 6.1.1.4'
F F 0.0171 0.0103 'International Tables Vol C Tables 4.2.6.8 and 6.1.1.4'
O O 0.0106 0.0060 'International Tables Vol C Tables 4.2.6.8 and 6.1.1.4'
S S 0.1246 0.1234 'International Tables Vol C Tables 4.2.6.8 and 6.1.1.4'

loop_
_geom_angle_atom_site_label_1
_geom_angle_atom_site_label_2
_geom_angle_atom_site_label_3
_geom_angle
_geom_angle_publ_flag
O1 C1 O5 113.1(8) yes
O1 C1 C2 104.8(7) yes
O5 C1 C2 111.3(7) yes
C1 O1 C7 112.4(7) yes
O2 C2 C3 107.7(6) yes
O2 C2 C1 108.9(7) yes
C3 C2 C1 109.8(7) yes
C2 O2 S1 119.8(5) yes
O3 C3 C4 107.9(7) yes
O3 C3 C2 109.2(7) yes
C4 C3 C2 109.0(7) yes
C9 O3 C3 115.4(7) yes
O4 C4 C3 109.6(6) yes
O4 C4 C5 104.2(6) yes
C3 C4 C5 108.7(7) yes
C16 O4 C4 110.0(6) yes
O5 C5 C6 110.8(7) yes
O5 C5 C4 109.3(6) yes
C6 C5 C4 107.1(7) yes
C1 O5 C5 113.2(7) yes
O6 C6 C5 108.7(7) yes
C16 O6 C6 110.8(6) yes
O7 S1 O8 123.0(4) yes
O7 S1 O2 111.8(4) yes
O8 S1 O2 107.4(4) yes
O7 S1 C8 108.2(5) yes
O8 S1 C8 103.4(5) yes
O2 S1 C8 100.4(4) yes
F3 C8 F1 111.2(9) yes
F3 C8 F2 106.8(9) yes
F1 C8 F2 103.9(10) yes
F3 C8 S1 115.1(9) yes
F1 C8 S1 109.7(7) yes
F2 C8 S1 109.5(7) yes
O9 C9 O3 124.0(8) yes
O9 C9 C10 127.2(8) ?
O3 C9 C10 108.8(8) ?
C11 C10 C15 120.0 ?
C11 C10 C9 124.1(5) ?
C15 C10 C9 115.9(6) ?
C12 C11 C10 120.0 ?
C11 C12 C13 120.0 ?
C14 C13 C12 120.0 ?
C15 C14 C13 120.0 ?
C14 C15 C10 120.0 ?
O6 C16 O4 111.3(6) yes
O6 C16 C17 106.1(6) ?
O4 C16 C17 107.2(6) ?
C18 C17 C22 120.0 ?
C18 C17 C16 120.1(5) ?
C22 C17 C16 119.8(5) ?
C17 C18 C19 120.0 ?
C20 C19 C18 120.0 ?
C21 C20 C19 120.0 ?
C20 C21 C22 120.0 ?
C21 C22 C17 120.0 ?

loop_
_geom_bond_atom_site_label_1
_geom_bond_atom_site_label_2
_geom_bond_distance
_geom_bond_publ_flag
C1 O1 1.395(10) yes
C1 O5 1.402(9) yes
C1 C2 1.547(10) yes
O1 C7 1.427(9) yes
C2 O2 1.459(9) yes
C2 C3 1.527(10) yes
O2 S1 1.548(5) yes
C3 O3 1.458(9) yes
C3 C4 1.519(10) yes
O3 C9 1.378(11) yes
C4 O4 1.438(8) yes
C4 C5 1.549(10) yes
O4 C16 1.414(9) yes
C5 O5 1.450(8) yes
C5 C6 1.489(11) yes
C6 O6 1.439(8) yes
O6 C16 1.417(8) yes
S1 O7 1.409(6) yes
S1 O8 1.409(7) yes
S1 C8 1.812(11) yes
C8 F3 1.250(10) yes
C8 F1 1.328(11) yes
C8 F2 1.360(12) yes
C9 O9 1.189(11) yes
C9 C10 1.510(9) ?
C10 C11 1.39 ?
C10 C15 1.39 ?
C11 C12 1.39 ?
C12 C13 1.39 ?
C13 C14 1.39 ?
C14 C15 1.39 ?
C16 C17 1.523(8) ?
C17 C18 1.39 ?
C17 C22 1.39 ?
C18 C19 1.39 ?
C19 C20 1.39 ?
C20 C21 1.39 ?
C21 C22 1.39 ?

loop_
_cod_related_entry_id
_cod_related_entry_database
_cod_related_entry_code
1 ChemSpider 21187018
